data_2208246
loop_
_publ_author_name
'Wang, Chun-Xiang'
'Li, Yong'
'Zhang, Qing-Hua'
'Cai, Ding-Jian'
'Xie, Xiao-Bing'

_publ_section_title
;
 Poly[diaquadi-\m~5~-succinato-\m~6~-succinato-didysprosium(III)]
;
_journal_coeditor_code BH2001
_journal_issue 3
_journal_name_full 'Acta Crystallographica Section E'
_journal_page_first m545
_journal_page_last m547
_journal_paper_doi 10.1107/S1600536806002868
_journal_volume 62
_journal_year 2006
_chemical_formula_iupac '[Dy2 (C4 H4 O4)3 (H2 O)2]'
_chemical_formula_moiety 'C12 H16 Dy2 O14'
_chemical_formula_sum 'C12 H16 Dy2 O14'
_chemical_formula_weight 709.25
_chemical_name_systematic
;
Poly[diaquadi-\m~5~-succinato-\m~6~-succinato-didysprosium(III)]
;
_space_group_IT_number 2
_symmetry_cell_setting triclinic
_symmetry_space_group_name_Hall '-P 1'
_symmetry_space_group_name_H-M 'P -1'
_atom_sites_solution_hydrogens geom
_atom_sites_solution_primary direct
_atom_sites_solution_secondary difmap
_audit_creation_method SHELXL97
_cell_angle_alpha 96.915(4)
_cell_angle_beta 97.004(4)
_cell_angle_gamma 103.057(4)
_cell_formula_units_Z 2
_cell_length_a 7.646(2)
_cell_length_b 8.041(2)
_cell_length_c 14.086(4)
_cell_measurement_reflns_used 256
_cell_measurement_temperature 295(2)
_cell_measurement_theta_max 26.7
_cell_measurement_theta_min 3.3
_cell_volume 827.5(4)
_computing_cell_refinement 'SAINT (Bruker, 2004)'
_computing_data_collection 'SMART (Bruker, 2004)'
_computing_data_reduction SAINT
_computing_molecular_graphics 'SHELXTL (Bruker, 2004)'
_computing_publication_material SHELXTL
_computing_structure_refinement 'SHELXL97 (Sheldrick, 1997)'
_computing_structure_solution 'SHELXS97 (Sheldrick, 1997)'
_diffrn_ambient_temperature 295(2)
_diffrn_measured_fraction_theta_full 0.986
_diffrn_measured_fraction_theta_max 0.986
_diffrn_measurement_device_type 'Bruker SMART APEXII CCD area-detector'
_diffrn_measurement_method '\f and \w'
_diffrn_radiation_monochromator graphite
_diffrn_radiation_source 'fine-focus sealed tube'
_diffrn_radiation_type MoK\a
_diffrn_radiation_wavelength 0.71073
_diffrn_reflns_av_R_equivalents 0.0175
_diffrn_reflns_av_sigmaI/netI 0.0344
_diffrn_reflns_limit_h_max 10
_diffrn_reflns_limit_h_min -9
_diffrn_reflns_limit_k_max 10
_diffrn_reflns_limit_k_min -8
_diffrn_reflns_limit_l_max 17
_diffrn_reflns_limit_l_min -18
_diffrn_reflns_number 4877
_diffrn_reflns_theta_full 26.85
_diffrn_reflns_theta_max 26.85
_diffrn_reflns_theta_min 1.47
_exptl_absorpt_coefficient_mu 9.039
_exptl_absorpt_correction_T_max 0.586
_exptl_absorpt_correction_T_min 0.425
_exptl_absorpt_correction_type multi-scan
_exptl_absorpt_process_details '(SADABS; Sheldrick, 1996)'
_exptl_crystal_colour colorless
_exptl_crystal_density_diffrn 2.846
_exptl_crystal_density_method 'not measured'
_exptl_crystal_description needle
_exptl_crystal_F_000 664
_exptl_crystal_size_max 0.18
_exptl_crystal_size_mid 0.08
_exptl_crystal_size_min 0.06
_refine_diff_density_max 1.188
_refine_diff_density_min -1.494
_refine_ls_extinction_coef 0.0016(2)
_refine_ls_extinction_expression Fc^*^=kFc[1+0.001xFc^2^\l^3^/sin(2\q)]^-1/4^
_refine_ls_extinction_method SHELXL97
_refine_ls_goodness_of_fit_ref 0.961
_refine_ls_hydrogen_treatment constr
_refine_ls_matrix_type full
_refine_ls_number_parameters 254
_refine_ls_number_reflns 3413
_refine_ls_number_restraints 0
_refine_ls_restrained_S_all 0.961
_refine_ls_R_factor_all 0.0296
_refine_ls_R_factor_gt 0.0240
_refine_ls_shift/su_max 0.001
_refine_ls_shift/su_mean 0.000
_refine_ls_structure_factor_coef Fsqd
_refine_ls_weighting_details 'calc w=1/[\s^2^(Fo^2^)+(0.038P)^2^] where P=(Fo^2^+2Fc^2^)/3'
_refine_ls_weighting_scheme calc
_refine_ls_wR_factor_gt 0.0594
_refine_ls_wR_factor_ref 0.0612
_reflns_number_gt 2840
_reflns_number_total 3413
_reflns_threshold_expression I>2\s(I)
_cod_data_source_file bh2001.cif
_cod_data_source_block I
_cod_depositor_comments
;
The following automatic conversions were performed:
'_symmetry_cell_setting' value 'Triclinic' changed to 'triclinic'
according to '/home/saulius/struct/CIF-dictionaries/cif_core.dic'
dictionary named 'cif_core.dic' version 2.4.1 from 2010-06-29.

Automatic conversion script
Id: cif_fix_enum 1527 2010-12-29 10:47:43Z saulius 

The following automatic conversions were performed:

'_symmetry_cell_setting' value 'Triclinic' changed to 'triclinic'
according to /home/saulius/struct/CIF-dictionaries/cif_core.dic
dictionary named 'cif_core.dic' version 2.4.1 from 2010-06-29.

Automatic conversion script
Id: cif_fix_values 1715 2011-07-08 13:25:40Z adriana 
;
_cod_original_cell_volume 827.6(4)
_cod_database_code 2208246
_cod_database_fobs_code 2208246

loop_
_symmetry_equiv_pos_as_xyz
'x, y, z'
'-x, -y, -z'

loop_
_atom_site_type_symbol
_atom_site_label
_atom_site_fract_x
_atom_site_fract_y
_atom_site_fract_z
_atom_site_U_iso_or_equiv
_atom_site_adp_type
_atom_site_calc_flag
_atom_site_refinement_flags
_atom_site_occupancy
Dy Dy1 0.87103(3) 0.93180(3) 0.709780(14) 0.01426(8) Uani d . 1
Dy Dy2 0.40950(3) 1.01236(3) 0.795775(14) 0.01380(8) Uani d . 1
O O1 0.6567(4) 0.8480(4) 0.8130(2) 0.0199(7) Uani d . 1
O O2 0.4411(4) 0.7974(5) 0.8997(2) 0.0224(8) Uani d . 1
C C1 0.5890(6) 0.7715(6) 0.8789(3) 0.0161(9) Uani d . 1
C C2 0.6792(6) 0.6481(6) 0.9264(3) 0.0191(10) Uani d . 1
H H2A 0.6825 0.5536 0.8774 0.023 Uiso calc R 1
H H2B 0.6058 0.5998 0.9726 0.023 Uiso calc R 1
C C3 0.8731(6) 0.7297(6) 0.9789(3) 0.0168(10) Uani d . 1
H H3A 0.9300 0.6385 0.9954 0.020 Uiso calc R 1
H H3B 0.9427 0.7914 0.9353 0.020 Uiso calc R 1
C C4 0.8805(6) 0.8531(6) 1.0703(3) 0.0156(9) Uani d . 1
O O3 0.7439(4) 0.9104(5) 1.0800(2) 0.0245(8) Uani d . 1
O O4 1.0243(4) 0.8923(5) 1.1312(2) 0.0215(7) Uani d . 1
O O5 0.3553(5) 0.8420(5) 0.6402(2) 0.0241(8) Uani d . 1
O O6 0.6108(4) 0.7798(5) 0.6032(2) 0.0261(8) Uani d . 1
C C5 0.4431(6) 0.7649(6) 0.5872(3) 0.0155(9) Uani d . 1
C C6 0.3405(6) 0.6428(6) 0.4972(3) 0.0149(9) Uani d . 1
H H6A 0.2117 0.6369 0.4936 0.018 Uiso calc R 1
H H6B 0.3577 0.5279 0.5014 0.018 Uiso calc R 1
C C7 0.4052(6) 0.7017(6) 0.4055(3) 0.0169(10) Uani d . 1
H H7A 0.5333 0.7594 0.4205 0.020 Uiso calc R 1
H H7B 0.3920 0.6008 0.3575 0.020 Uiso calc R 1
C C8 0.3041(6) 0.8215(6) 0.3628(3) 0.0175(10) Uani d . 1
O O9 1.1186(4) 0.8080(4) 0.7730(2) 0.0190(7) Uani d . 1
O O10 0.8565(5) 0.6290(5) 0.7203(3) 0.0297(8) Uani d . 1
C C9 1.0183(6) 0.6540(6) 0.7582(3) 0.0173(10) Uani d . 1
C C10 1.0892(7) 0.5036(6) 0.7872(3) 0.0225(11) Uani d . 1
H H10A 0.9900 0.4154 0.8009 0.027 Uiso calc R 1
H H10B 1.1783 0.5422 0.8455 0.027 Uiso calc R 1
C C11 1.1761(7) 0.4284(7) 0.7058(4) 0.0251(11) Uani d . 1
H H11A 1.0859 0.3860 0.6482 0.030 Uiso calc R 1
H H11B 1.2723 0.5177 0.6905 0.030 Uiso calc R 1
C C12 1.2534(7) 0.2819(6) 0.7360(3) 0.0190(10) Uani d . 1
O O11 1.4014(5) 0.3141(5) 0.7892(3) 0.0298(8) Uani d . 1
O O12 1.1658(4) 0.1229(4) 0.7055(2) 0.0212(7) Uani d . 1
O O13 0.9919(5) 0.8307(6) 0.5685(3) 0.0355(10) Uani d . 1
O O14 0.6475(4) 1.1793(5) 0.9178(2) 0.0225(8) Uani d . 1
O O8 0.1859(5) 0.8726(5) 0.4035(3) 0.0317(9) Uani d . 1
O O7 0.3384(4) 0.8725(4) 0.2829(2) 0.0194(7) Uani d . 1
H H13B 0.8827 0.8174 0.5788 0.050 Uiso d . 1
H H13A 1.1024 0.8303 0.5853 0.050 Uiso d . 1
H H14B 0.6225 1.1783 0.9749 0.050 Uiso d . 1
H H14A 0.7379 1.1406 0.9045 0.050 Uiso d . 1

loop_
_atom_site_aniso_label
_atom_site_aniso_U_11
_atom_site_aniso_U_22
_atom_site_aniso_U_33
_atom_site_aniso_U_12
_atom_site_aniso_U_13
_atom_site_aniso_U_23
Dy1 0.00938(13) 0.01928(14) 0.01527(13) 0.00598(9) 0.00142(8) 0.00287(9)
Dy2 0.00943(13) 0.01743(14) 0.01510(13) 0.00512(9) 0.00137(8) 0.00172(9)
O1 0.0203(18) 0.0198(18) 0.0210(17) 0.0058(14) 0.0046(14) 0.0057(14)
O2 0.0153(17) 0.033(2) 0.0218(17) 0.0092(15) 0.0055(14) 0.0084(15)
C1 0.011(2) 0.021(3) 0.014(2) 0.0006(18) -0.0004(17) 0.0021(18)
C2 0.017(2) 0.019(3) 0.021(2) 0.0032(19) 0.0004(19) 0.004(2)
C3 0.013(2) 0.019(3) 0.019(2) 0.0058(19) 0.0014(18) 0.0029(19)
C4 0.015(2) 0.018(2) 0.015(2) 0.0028(18) 0.0042(18) 0.0057(18)
O3 0.0149(17) 0.038(2) 0.0211(17) 0.0124(16) 0.0018(14) -0.0037(16)
O4 0.0132(17) 0.031(2) 0.0189(17) 0.0056(15) 0.0004(13) 0.0000(15)
O5 0.0182(18) 0.030(2) 0.0217(17) 0.0061(15) 0.0039(14) -0.0067(15)
O6 0.0149(18) 0.036(2) 0.0245(18) 0.0092(15) -0.0025(14) -0.0061(16)
C5 0.013(2) 0.018(2) 0.015(2) 0.0020(18) 0.0006(18) 0.0035(19)
C6 0.010(2) 0.020(2) 0.014(2) 0.0019(18) 0.0014(17) 0.0027(18)
C7 0.012(2) 0.019(3) 0.018(2) 0.0036(19) -0.0004(18) -0.0004(19)
C8 0.010(2) 0.021(3) 0.021(2) 0.0018(19) 0.0017(18) 0.006(2)
O9 0.0165(17) 0.0166(18) 0.0258(17) 0.0071(14) 0.0020(14) 0.0055(14)
O10 0.0158(18) 0.0188(19) 0.051(2) 0.0042(15) -0.0054(16) 0.0029(17)
C9 0.015(2) 0.014(2) 0.020(2) 0.0028(19) -0.0001(19) -0.0008(19)
C10 0.026(3) 0.016(3) 0.026(3) 0.006(2) 0.002(2) 0.004(2)
C11 0.031(3) 0.022(3) 0.029(3) 0.015(2) 0.009(2) 0.009(2)
C12 0.021(3) 0.018(3) 0.022(2) 0.009(2) 0.010(2) 0.004(2)
O11 0.0207(19) 0.024(2) 0.042(2) 0.0056(15) -0.0047(16) 0.0028(17)
O12 0.0192(18) 0.0192(19) 0.0279(18) 0.0092(14) 0.0046(14) 0.0050(15)
O13 0.0135(19) 0.060(3) 0.032(2) 0.0087(18) 0.0097(16) -0.0038(19)
O14 0.0159(17) 0.031(2) 0.0196(16) 0.0079(15) 0.0012(14) -0.0004(15)
O8 0.029(2) 0.048(3) 0.034(2) 0.0241(19) 0.0163(17) 0.0263(19)
O7 0.0216(18) 0.0218(19) 0.0174(16) 0.0078(14) 0.0051(14) 0.0062(14)

loop_
_atom_type_symbol
_atom_type_description
_atom_type_scat_dispersion_real
_atom_type_scat_dispersion_imag
_atom_type_scat_source
C C 0.0033 0.0016 'International Tables Vol C Tables 4.2.6.8 and 6.1.1.4'
H H 0.0000 0.0000 'International Tables Vol C Tables 4.2.6.8 and 6.1.1.4'
O O 0.0106 0.0060 'International Tables Vol C Tables 4.2.6.8 and 6.1.1.4'
Dy Dy -0.1892 4.4098 'International Tables Vol C Tables 4.2.6.8 and 6.1.1.4'

loop_
_geom_angle_atom_site_label_1
_geom_angle_atom_site_label_2
_geom_angle_atom_site_label_3
_geom_angle_site_symmetry_1
_geom_angle_site_symmetry_3
_geom_angle
O6 Dy1 O1 . . 76.42(12)
O6 Dy1 O13 . . 76.94(12)
O1 Dy1 O13 . . 143.53(13)
O6 Dy1 O10 . . 75.24(12)
O1 Dy1 O10 . . 73.76(12)
O13 Dy1 O10 . . 75.70(14)
O6 Dy1 O12 . 1_565 139.08(11)
O1 Dy1 O12 . 1_565 142.97(11)
O13 Dy1 O12 . 1_565 70.58(12)
O10 Dy1 O12 . 1_565 118.26(11)
O6 Dy1 O4 . 2_777 143.16(11)
O1 Dy1 O4 . 2_777 70.96(11)
O13 Dy1 O4 . 2_777 139.83(12)
O10 Dy1 O4 . 2_777 110.47(12)
O12 Dy1 O4 1_565 2_777 72.07(11)
O6 Dy1 O8 . 2_676 74.63(14)
O1 Dy1 O8 . 2_676 119.05(11)
O13 Dy1 O8 . 2_676 76.50(13)
O10 Dy1 O8 . 2_676 142.71(13)
O12 Dy1 O8 1_565 2_676 74.13(12)
O4 Dy1 O8 2_777 2_676 106.82(13)
O6 Dy1 O9 . . 125.19(12)
O1 Dy1 O9 . . 101.24(11)
O13 Dy1 O9 . . 74.87(12)
O10 Dy1 O9 . . 52.73(11)
O12 Dy1 O9 1_565 . 69.13(11)
O4 Dy1 O9 2_777 . 78.54(11)
O8 Dy1 O9 2_676 . 139.09(11)
O6 Dy1 O7 . 2_676 75.99(12)
O1 Dy1 O7 . 2_676 69.15(11)
O13 Dy1 O7 . 2_676 126.67(12)
O10 Dy1 O7 . 2_676 137.21(11)
O12 Dy1 O7 1_565 2_676 104.23(11)
O4 Dy1 O7 2_777 2_676 76.78(11)
O8 Dy1 O7 2_676 2_676 52.36(10)
O9 Dy1 O7 . 2_676 155.27(11)
O6 Dy1 C9 . . 100.09(13)
O1 Dy1 C9 . . 86.76(12)
O13 Dy1 C9 . . 73.93(14)
O10 Dy1 C9 . . 25.99(12)
O12 Dy1 C9 1_565 . 94.24(12)
O4 Dy1 C9 2_777 . 94.77(12)
O8 Dy1 C9 2_676 . 150.38(12)
O9 Dy1 C9 . . 26.75(12)
O7 Dy1 C9 2_676 . 155.88(12)
O6 Dy1 C8 . 2_676 72.39(13)
O1 Dy1 C8 . 2_676 94.22(12)
O13 Dy1 C8 . 2_676 100.94(13)
O10 Dy1 C8 . 2_676 147.32(13)
O12 Dy1 C8 1_565 2_676 89.81(12)
O4 Dy1 C8 2_777 2_676 93.15(13)
O8 Dy1 C8 2_676 2_676 25.76(12)
O9 Dy1 C8 . 2_676 158.82(13)
O7 Dy1 C8 2_676 2_676 26.65(11)
C9 Dy1 C8 . 2_676 171.89(13)
O3 Dy2 O14 2_677 . 76.87(12)
O3 Dy2 O5 2_677 . 140.79(12)
O14 Dy2 O5 . . 142.16(11)
O3 Dy2 O7 2_677 2_676 141.01(12)
O14 Dy2 O7 . 2_676 72.55(11)
O5 Dy2 O7 . 2_676 74.09(12)
O3 Dy2 O9 2_677 1_455 72.28(12)
O14 Dy2 O9 . 1_455 142.30(11)
O5 Dy2 O9 . 1_455 70.21(12)
O7 Dy2 O9 2_676 1_455 144.07(11)
O3 Dy2 O2 2_677 . 78.49(12)
O14 Dy2 O2 . . 79.84(12)
O5 Dy2 O2 . . 101.02(12)
O7 Dy2 O2 2_676 . 118.25(11)
O9 Dy2 O2 1_455 . 73.28(11)
O3 Dy2 O11 2_677 1_465 74.06(13)
O14 Dy2 O11 . 1_465 74.53(12)
O5 Dy2 O11 . 1_465 113.07(13)
O7 Dy2 O11 2_676 1_465 74.91(12)
O9 Dy2 O11 1_455 1_465 115.85(11)
O2 Dy2 O11 . 1_465 145.87(12)
O3 Dy2 O12 2_677 1_465 78.82(11)
O14 Dy2 O12 . 1_465 125.74(11)
O5 Dy2 O12 . 1_465 77.33(12)
O7 Dy2 O12 2_676 1_465 100.01(11)
O9 Dy2 O12 1_455 1_465 68.56(11)
O2 Dy2 O12 . 1_465 139.95(11)
O11 Dy2 O12 1_465 1_465 52.29(11)
O3 Dy2 O1 2_677 . 124.38(11)
O14 Dy2 O1 . . 72.32(11)
O5 Dy2 O1 . . 78.89(11)
O7 Dy2 O1 2_676 . 67.62(11)
O9 Dy2 O1 1_455 . 108.42(11)
O2 Dy2 O1 . . 51.51(10)
O11 Dy2 O1 1_465 . 135.65(12)
O12 Dy2 O1 1_465 . 155.51(10)
O3 Dy2 C12 2_677 1_465 74.71(12)
O14 Dy2 C12 . 1_465 99.43(13)
O5 Dy2 C12 . 1_465 96.10(13)
O7 Dy2 C12 2_676 1_465 86.95(12)
O9 Dy2 C12 1_455 1_465 92.89(12)
O2 Dy2 C12 . 1_465 152.57(12)
O11 Dy2 C12 1_465 1_465 25.40(13)
O12 Dy2 C12 1_465 1_465 26.89(13)
O1 Dy2 C12 . 1_465 154.53(12)
O3 Dy2 C1 2_677 . 100.94(12)
O14 Dy2 C1 . . 73.48(13)
O5 Dy2 C1 . . 91.08(13)
O7 Dy2 C1 2_676 . 93.04(12)
O9 Dy2 C1 1_455 . 91.50(12)
O2 Dy2 C1 . . 25.48(11)
O11 Dy2 C1 1_465 . 147.91(13)
O12 Dy2 C1 1_465 . 159.31(13)
O1 Dy2 C1 . . 26.07(11)
C12 Dy2 C1 1_465 . 172.52(13)
O2 C1 O1 . . 117.6(4)
O2 C1 C2 . . 121.6(4)
O1 C1 C2 . . 120.7(4)
O2 C1 Dy2 . . 56.3(2)
O1 C1 Dy2 . . 61.5(2)
C2 C1 Dy2 . . 177.4(3)
C1 C2 C3 . . 114.3(4)
C1 C2 H2A . . 108.7
C3 C2 H2A . . 108.7
C1 C2 H2B . . 108.7
C3 C2 H2B . . 108.7
H2A C2 H2B . . 107.6
C4 C3 C2 . . 113.3(4)
C4 C3 H3A . . 108.9
C2 C3 H3A . . 108.9
C4 C3 H3B . . 108.9
C2 C3 H3B . . 108.9
H3A C3 H3B . . 107.7
O3 C4 O4 . . 124.3(4)
O3 C4 C3 . . 117.6(4)
O4 C4 C3 . . 118.0(4)
O6 C5 O5 . . 125.0(4)
O6 C5 C6 . . 116.3(4)
O5 C5 C6 . . 118.6(4)
C5 C6 C7 . . 111.5(4)
C5 C6 H6A . . 109.3
C7 C6 H6A . . 109.3
C5 C6 H6B . . 109.3
C7 C6 H6B . . 109.3
H6A C6 H6B . . 108.0
C8 C7 C6 . . 113.8(4)
C8 C7 H7A . . 108.8
C6 C7 H7A . . 108.8
C8 C7 H7B . . 108.8
C6 C7 H7B . . 108.8
H7A C7 H7B . . 107.7
O8 C8 O7 . . 118.9(4)
O8 C8 C7 . . 121.2(4)
O7 C8 C7 . . 119.9(4)
Dy2 O9 Dy1 1_655 . 111.92(12)
C9 O10 Dy1 . . 95.2(3)
O10 C9 O9 . . 118.5(4)
O10 C9 C10 . . 119.5(4)
O9 C9 C10 . . 121.9(4)
O10 C9 Dy1 . . 58.8(2)
O9 C9 Dy1 . . 59.7(2)
C10 C9 Dy1 . . 177.0(3)
C9 C10 C11 . . 109.9(4)
C9 C10 H10A . . 109.7
C11 C10 H10A . . 109.7
C9 C10 H10B . . 109.7
C11 C10 H10B . . 109.7
H10A C10 H10B . . 108.2
C12 C11 C10 . . 110.1(4)
C12 C11 H11A . . 109.6
C10 C11 H11A . . 109.6
C12 C11 H11B . . 109.6
C10 C11 H11B . . 109.6
H11A C11 H11B . . 108.2
O11 C12 O12 . . 119.9(4)
O11 C12 C11 . . 119.8(5)
O12 C12 C11 . . 120.3(4)
O11 C12 Dy2 . 1_645 58.4(3)
O12 C12 Dy2 . 1_645 61.4(2)
C11 C12 Dy2 . 1_645 178.3(4)
C12 O11 Dy2 . 1_645 96.2(3)
C12 O12 Dy1 . 1_545 139.0(3)
C12 O12 Dy2 . 1_645 91.7(3)
Dy1 O12 Dy2 1_545 1_645 108.90(12)
Dy1 O13 H13B . . 49.6
Dy1 O13 H13A . . 109.0
H13B O13 H13A . . 152.2
Dy2 O14 H14B . . 113.9
Dy2 O14 H14A . . 102.2
H14B O14 H14A . . 117.5

loop_
_geom_bond_atom_site_label_1
_geom_bond_atom_site_label_2
_geom_bond_site_symmetry_2
_geom_bond_distance
_geom_bond_publ_flag
Dy1 O1 . 2.361(3) yes
Dy1 O4 2_777 2.439(3) yes
Dy1 O6 . 2.332(3) yes
Dy1 O7 2_676 2.488(3) yes
Dy1 O8 2_676 2.440(3) yes
Dy1 O9 . 2.454(3) yes
Dy1 O10 . 2.435(4) yes
Dy1 O12 1_565 2.436(3) yes
Dy1 O13 . 2.423(3) yes
Dy2 O1 . 2.544(3) yes
Dy2 O2 . 2.430(3) yes
Dy2 O3 2_677 2.323(3) yes
Dy2 O5 . 2.377(3) yes
Dy2 O7 2_676 2.400(3) yes
Dy2 O9 1_455 2.408(3) yes
Dy2 O11 1_465 2.453(4) yes
Dy2 O12 1_465 2.515(3) yes
Dy2 O14 . 2.376(3) yes
Dy1 C8 2_676 2.851(5) ?
Dy1 C9 . 2.835(5) ?
Dy2 C12 1_465 2.862(5) ?
Dy2 C1 . 2.892(5) ?
O1 C1 . 1.272(5) ?
O2 C1 . 1.257(5) ?
C1 C2 . 1.505(6) ?
C2 C3 . 1.533(6) ?
C2 H2A . 0.9700 ?
C2 H2B . 0.9700 ?
C3 C4 . 1.515(6) ?
C3 H3A . 0.9700 ?
C3 H3B . 0.9700 ?
C4 O3 . 1.248(5) ?
C4 O4 . 1.262(5) ?
O5 C5 . 1.262(5) ?
O6 C5 . 1.250(5) ?
C5 C6 . 1.515(6) ?
C6 C7 . 1.527(6) ?
C6 H6A . 0.9700 ?
C6 H6B . 0.9700 ?
C7 C8 . 1.500(6) ?
C7 H7A . 0.9700 ?
C7 H7B . 0.9700 ?
C8 O8 . 1.245(6) ?
C8 O7 . 1.280(5) ?
O9 C9 . 1.278(6) ?
O10 C9 . 1.247(6) ?
C9 C10 . 1.512(6) ?
C10 C11 . 1.525(7) ?
C10 H10A . 0.9700 ?
C10 H10B . 0.9700 ?
C11 C12 . 1.514(6) ?
C11 H11A . 0.9700 ?
C11 H11B . 0.9700 ?
C12 O11 . 1.235(6) ?
C12 O12 . 1.295(6) ?
O13 H13B . 0.8502 ?
O13 H13A . 0.8499 ?
O14 H14B . 0.8505 ?
O14 H14A . 0.8513 ?

loop_
_geom_hbond_atom_site_label_D
_geom_hbond_atom_site_label_H
_geom_hbond_atom_site_label_A
_geom_hbond_site_symmetry_A
_geom_hbond_distance_DH
_geom_hbond_distance_HA
_geom_hbond_distance_DA
_geom_hbond_angle_DHA
_geom_hbond_publ_flag
O13 H13A O5 1_655 0.85 1.97 2.816(6) 173 yes
O13 H13B O6 1_555 0.85 2.11 2.959(6) 179 yes
O14 H14A O4 2_777 0.85 2.01 2.843(5) 166 yes
O14 H14B O2 2_677 0.85 1.89 2.733(4) 173 yes
